data_4334799
loop_
_publ_author_name
'Ekaterina V. Ilyakina'
'Andrey I. Poddel'sky'
'Georgy K. Fukin'
'Artem S. Bogomyakov'
'Vladimir K. Cherkasov'
'Gleb A. Abakumov'

_publ_section_title
;
 Ferrocene-o-Benzosemiquinonato Tin(IV) Electron-Transfer Complexes
;
_journal_name_full 'Inorganic Chemistry'
_journal_page_first 5284
_journal_page_last 5289
_journal_paper_doi 10.1021/ic400713p
_journal_volume 52
_journal_year 2013
_chemical_formula_sum 'C38 H50 Cl2 Fe O4 Sn'
_chemical_formula_weight 816.22
_chemical_name_systematic
; 
 ? 
;
_space_group_IT_number 9
_symmetry_cell_setting monoclinic
_symmetry_space_group_name_Hall 'C -2yc'
_symmetry_space_group_name_H-M 'C 1 c 1'
_atom_sites_solution_hydrogens geom
_atom_sites_solution_primary direct
_atom_sites_solution_secondary difmap
_audit_creation_method SHELXL-97
_cell_angle_alpha 90.00
_cell_angle_beta 106.1250(10)
_cell_angle_gamma 90.00
_cell_formula_units_Z 4
_cell_length_a 20.9482(11)
_cell_length_b 18.1986(9)
_cell_length_c 10.9919(6)
_cell_measurement_reflns_used 900
_cell_measurement_temperature 100(2)
_cell_measurement_theta_max 30
_cell_measurement_theta_min 2
_cell_volume 4025.6(4)
_computing_cell_refinement 'Bruker SMART'
_computing_data_collection 'Bruker SMART'
_computing_data_reduction 'Bruker SHELXTL'
_computing_molecular_graphics 'Bruker SHELXTL'
_computing_publication_material 'Bruker SHELXTL'
_computing_structure_refinement 'SHELXL-97 (Sheldrick, 2008)'
_computing_structure_solution 'SHELXS-97 (Sheldrick, 2008)'
_diffrn_ambient_temperature 100(2)
_diffrn_measured_fraction_theta_full 0.998
_diffrn_measured_fraction_theta_max 0.998
_diffrn_measurement_device_type 'CCD area detector'
_diffrn_measurement_method 'phi and omega scans'
_diffrn_radiation_monochromator graphite
_diffrn_radiation_source 'fine-focus sealed tube'
_diffrn_radiation_type MoK\a
_diffrn_radiation_wavelength 0.71073
_diffrn_reflns_av_R_equivalents 0.0234
_diffrn_reflns_av_sigmaI/netI 0.0348
_diffrn_reflns_limit_h_max 25
_diffrn_reflns_limit_h_min -25
_diffrn_reflns_limit_k_max 22
_diffrn_reflns_limit_k_min -22
_diffrn_reflns_limit_l_max 13
_diffrn_reflns_limit_l_min -13
_diffrn_reflns_number 16972
_diffrn_reflns_theta_full 26.00
_diffrn_reflns_theta_max 26.00
_diffrn_reflns_theta_min 2.02
_exptl_absorpt_coefficient_mu 1.148
_exptl_absorpt_correction_T_max 0.9138
_exptl_absorpt_correction_T_min 0.7469
_exptl_absorpt_correction_type multi-scan
_exptl_absorpt_process_details 'SADABS (Sheldrick, 2008a)'
_exptl_crystal_colour dark_red
_exptl_crystal_density_diffrn 1.347
_exptl_crystal_description prism
_exptl_crystal_F_000 1680
_exptl_crystal_size_max 0.27
_exptl_crystal_size_mid 0.09
_exptl_crystal_size_min 0.08
_refine_diff_density_max 0.751
_refine_diff_density_min -0.273
_refine_diff_density_rms 0.066
_refine_ls_abs_structure_details 'Flack H D (1983), Acta Cryst. A39, 876-881'
_refine_ls_abs_structure_Flack 0.374(13)
_refine_ls_extinction_method none
_refine_ls_goodness_of_fit_ref 1.027
_refine_ls_hydrogen_treatment constr
_refine_ls_matrix_type full
_refine_ls_number_parameters 428
_refine_ls_number_reflns 7837
_refine_ls_number_restraints 2
_refine_ls_restrained_S_all 1.026
_refine_ls_R_factor_all 0.0321
_refine_ls_R_factor_gt 0.0273
_refine_ls_shift/su_max 0.001
_refine_ls_shift/su_mean 0.000
_refine_ls_structure_factor_coef Fsqd
_refine_ls_weighting_details 'calc w=1/[\s^2^(Fo^2^)+(0.0370P)^2^+0.0000P] where P=(Fo^2^+2Fc^2^)/3'
_refine_ls_weighting_scheme calc
_refine_ls_wR_factor_gt 0.0615
_refine_ls_wR_factor_ref 0.0629
_reflns_number_gt 7305
_reflns_number_total 7837
_reflns_threshold_expression >2sigma(I)
_cod_data_source_file ic400713p_si_005.cif
_cod_data_source_block snfeqclm
_cod_database_code 4334799

loop_
_symmetry_equiv_pos_as_xyz
'x, y, z'
'x, -y, z+1/2'
'x+1/2, y+1/2, z'
'x+1/2, -y+1/2, z+1/2'

loop_
_atom_site_label
_atom_site_type_symbol
_atom_site_fract_x
_atom_site_fract_y
_atom_site_fract_z
_atom_site_U_iso_or_equiv
_atom_site_adp_type
_atom_site_occupancy
_atom_site_symmetry_multiplicity
_atom_site_calc_flag
_atom_site_refinement_flags
Sn1 Sn 0.118344(11) -0.180885(11) 0.340946(14) 0.02209(6) Uani 1 1 d .
Fe1 Fe 0.05023(2) 0.13396(2) 0.27648(4) 0.02460(11) Uani 1 1 d .
Cl1 Cl 0.02677(4) -0.15951(6) 0.15902(8) 0.03165(19) Uani 1 1 d .
Cl2 Cl 0.09569(4) -0.07065(4) 0.44023(7) 0.02901(18) Uani 1 1 d .
O1 O 0.18762(11) -0.12502(11) 0.2689(2) 0.0227(5) Uani 1 1 d .
O2 O 0.15319(12) -0.26365(13) 0.2363(2) 0.0266(6) Uani 1 1 d .
O3 O 0.19598(11) -0.20854(13) 0.4909(2) 0.0251(5) Uani 1 1 d .
O4 O 0.07216(12) -0.25806(13) 0.4155(2) 0.0262(5) Uani 1 1 d .
C1 C 0.22459(15) -0.16737(17) 0.2217(3) 0.0214(6) Uani 1 1 d .
C2 C 0.20518(16) -0.24488(17) 0.2032(3) 0.0229(7) Uani 1 1 d .
C3 C 0.24184(17) -0.29522(19) 0.1479(3) 0.0256(7) Uani 1 1 d .
C4 C 0.29308(16) -0.26516(18) 0.1106(3) 0.0285(7) Uani 1 1 d .
H4A H 0.3172 -0.2961 0.0696 0.034 Uiso 1 1 calc R
C5 C 0.31243(16) -0.18958(17) 0.1298(3) 0.0258(7) Uani 1 1 d .
H5A H 0.3489 -0.1730 0.1017 0.031 Uiso 1 1 calc R
C6 C 0.28076(15) -0.14011(17) 0.1867(3) 0.0210(6) Uani 1 1 d .
C7 C 0.22346(18) -0.37739(19) 0.1349(3) 0.0303(8) Uani 1 1 d .
C8 C 0.2265(2) -0.4081(2) 0.2664(4) 0.0404(10) Uani 1 1 d .
H8A H 0.2719 -0.4034 0.3218 0.061 Uiso 1 1 calc R
H8B H 0.2136 -0.4600 0.2589 0.061 Uiso 1 1 calc R
H8C H 0.1959 -0.3805 0.3025 0.061 Uiso 1 1 calc R
C9 C 0.15372(19) -0.3872(2) 0.0445(4) 0.0375(9) Uani 1 1 d .
H9A H 0.1523 -0.3660 -0.0382 0.056 Uiso 1 1 calc R
H9B H 0.1213 -0.3621 0.0792 0.056 Uiso 1 1 calc R
H9C H 0.1430 -0.4396 0.0347 0.056 Uiso 1 1 calc R
C10 C 0.2723(2) -0.4206(2) 0.0812(4) 0.0426(9) Uani 1 1 d .
H10A H 0.2713 -0.4011 -0.0025 0.064 Uiso 1 1 calc R
H10B H 0.2596 -0.4726 0.0735 0.064 Uiso 1 1 calc R
H10C H 0.3173 -0.4157 0.1382 0.064 Uiso 1 1 calc R
C11 C 0.30386(16) -0.06027(17) 0.2135(3) 0.0237(7) Uani 1 1 d .
C12 C 0.31977(19) -0.0452(2) 0.3566(3) 0.0362(8) Uani 1 1 d .
H12A H 0.3544 -0.0792 0.4026 0.054 Uiso 1 1 calc R
H12B H 0.2796 -0.0523 0.3843 0.054 Uiso 1 1 calc R
H12C H 0.3354 0.0055 0.3741 0.054 Uiso 1 1 calc R
C13 C 0.24881(17) -0.00750(18) 0.1416(3) 0.0294(7) Uani 1 1 d .
H13A H 0.2405 -0.0150 0.0503 0.044 Uiso 1 1 calc R
H13B H 0.2629 0.0434 0.1629 0.044 Uiso 1 1 calc R
H13C H 0.2080 -0.0172 0.1660 0.044 Uiso 1 1 calc R
C14 C 0.36624(17) -0.04491(19) 0.1720(3) 0.0305(7) Uani 1 1 d .
H14A H 0.4028 -0.0756 0.2211 0.046 Uiso 1 1 calc R
H14B H 0.3784 0.0070 0.1865 0.046 Uiso 1 1 calc R
H14C H 0.3577 -0.0562 0.0817 0.046 Uiso 1 1 calc R
C15 C 0.18279(16) -0.27206(17) 0.5450(3) 0.0225(6) Uani 1 1 d .
C16 C 0.11639(16) -0.29833(17) 0.5042(3) 0.0220(6) Uani 1 1 d .
C17 C 0.09758(17) -0.36362(17) 0.5542(3) 0.0268(7) Uani 1 1 d .
C18 C 0.14656(18) -0.39836(18) 0.6476(3) 0.0325(8) Uani 1 1 d .
H18A H 0.1353 -0.4415 0.6857 0.039 Uiso 1 1 calc R
C19 C 0.21126(18) -0.37261(18) 0.6875(3) 0.0319(8) Uani 1 1 d .
H19A H 0.2426 -0.3985 0.7525 0.038 Uiso 1 1 calc R
C20 C 0.23206(17) -0.30999(17) 0.6356(3) 0.0262(7) Uani 1 1 d .
C21 C 0.02763(18) -0.39518(19) 0.4995(4) 0.0320(8) Uani 1 1 d .
C22 C 0.0173(2) -0.4654(2) 0.5694(5) 0.0552(12) Uani 1 1 d .
H22A H 0.0508 -0.5020 0.5641 0.083 Uiso 1 1 calc R
H22B H -0.0272 -0.4851 0.5301 0.083 Uiso 1 1 calc R
H22C H 0.0218 -0.4538 0.6584 0.083 Uiso 1 1 calc R
C23 C -0.02510(18) -0.3401(2) 0.5147(4) 0.0310(8) Uani 1 1 d .
H23A H -0.0215 -0.2948 0.4690 0.047 Uiso 1 1 calc R
H23B H -0.0180 -0.3290 0.6048 0.047 Uiso 1 1 calc R
H23C H -0.0694 -0.3614 0.4802 0.047 Uiso 1 1 calc R
C24 C 0.0172(2) -0.4118(3) 0.3597(5) 0.0606(14) Uani 1 1 d .
H24A H 0.0518 -0.4457 0.3498 0.091 Uiso 1 1 calc R
H24B H 0.0196 -0.3661 0.3141 0.091 Uiso 1 1 calc R
H24C H -0.0266 -0.4344 0.3250 0.091 Uiso 1 1 calc R
C25 C 0.30484(17) -0.28415(19) 0.6727(3) 0.0315(7) Uani 1 1 d .
C26 C 0.33098(18) -0.2837(3) 0.5554(4) 0.0438(9) Uani 1 1 d .
H26A H 0.3283 -0.3334 0.5201 0.066 Uiso 1 1 calc R
H26B H 0.3774 -0.2672 0.5795 0.066 Uiso 1 1 calc R
H26C H 0.3040 -0.2502 0.4919 0.066 Uiso 1 1 calc R
C27 C 0.3502(2) -0.3347(2) 0.7717(4) 0.0470(10) Uani 1 1 d .
H27A H 0.3461 -0.3852 0.7399 0.070 Uiso 1 1 calc R
H27B H 0.3370 -0.3326 0.8505 0.070 Uiso 1 1 calc R
H27C H 0.3964 -0.3184 0.7880 0.070 Uiso 1 1 calc R
C28 C 0.31038(19) -0.2062(2) 0.7303(4) 0.0407(9) Uani 1 1 d .
H28A H 0.2848 -0.1716 0.6669 0.061 Uiso 1 1 calc R
H28B H 0.3571 -0.1911 0.7566 0.061 Uiso 1 1 calc R
H28C H 0.2927 -0.2063 0.8040 0.061 Uiso 1 1 calc R
C29 C -0.04644(19) 0.1310(3) 0.2927(4) 0.0503(11) Uani 1 1 d .
H29A H -0.0617 0.1485 0.3663 0.060 Uiso 1 1 calc R
C30 C -0.04487(19) 0.1721(2) 0.1851(4) 0.0464(11) Uani 1 1 d .
H30A H -0.0582 0.2247 0.1690 0.056 Uiso 1 1 calc R
C31 C -0.0235(2) 0.1267(3) 0.1045(4) 0.0550(13) Uani 1 1 d .
H31A H -0.0181 0.1414 0.0202 0.066 Uiso 1 1 calc R
C32 C -0.0104(2) 0.0592(3) 0.1572(5) 0.0644(15) Uani 1 1 d .
H32A H 0.0052 0.0159 0.1173 0.077 Uiso 1 1 calc R
C33 C -0.0251(2) 0.0589(3) 0.2734(5) 0.0636(16) Uani 1 1 d .
H33A H -0.0224 0.0158 0.3310 0.076 Uiso 1 1 calc R
C34 C 0.14754(16) 0.09535(19) 0.3379(3) 0.0274(7) Uani 1 1 d .
H34A H 0.1626 0.0441 0.3285 0.033 Uiso 1 1 calc R
C35 C 0.14515(17) 0.1540(2) 0.2524(3) 0.0269(7) Uani 1 1 d .
H35A H 0.1571 0.1509 0.1706 0.032 Uiso 1 1 calc R
C36 C 0.12267(18) 0.2173(2) 0.3011(3) 0.0299(8) Uani 1 1 d .
H36A H 0.1163 0.2670 0.2607 0.036 Uiso 1 1 calc R
C37 C 0.1107(2) 0.1978(2) 0.4188(3) 0.0307(9) Uani 1 1 d .
H37A H 0.0951 0.2320 0.4760 0.037 Uiso 1 1 calc R
C38 C 0.12570(16) 0.12306(19) 0.4418(3) 0.0253(7) Uani 1 1 d .
H38A H 0.1235 0.0948 0.5186 0.030 Uiso 1 1 calc R

loop_
_atom_site_aniso_label
_atom_site_aniso_U_11
_atom_site_aniso_U_22
_atom_site_aniso_U_33
_atom_site_aniso_U_23
_atom_site_aniso_U_13
_atom_site_aniso_U_12
Sn1 0.01759(9) 0.02745(10) 0.02257(9) 0.00379(10) 0.00781(7) -0.00244(11)
Fe1 0.0225(2) 0.0274(3) 0.0236(2) 0.00240(18) 0.00582(18) -0.0003(2)
Cl1 0.0226(4) 0.0463(5) 0.0252(4) 0.0057(4) 0.0053(3) 0.0002(4)
Cl2 0.0290(4) 0.0295(4) 0.0313(4) 0.0012(3) 0.0128(3) 0.0015(3)
O1 0.0211(12) 0.0239(12) 0.0271(11) 0.0030(9) 0.0134(9) -0.0001(9)
O2 0.0268(13) 0.0254(13) 0.0304(13) 0.0029(10) 0.0126(10) -0.0027(10)
O3 0.0201(12) 0.0251(12) 0.0281(12) 0.0073(10) 0.0034(9) -0.0053(10)
O4 0.0189(12) 0.0361(14) 0.0239(12) 0.0037(10) 0.0067(9) -0.0076(10)
C1 0.0206(16) 0.0238(17) 0.0197(14) 0.0023(12) 0.0053(12) 0.0020(13)
C2 0.0181(16) 0.0260(17) 0.0242(16) 0.0032(12) 0.0053(12) 0.0019(13)
C3 0.0247(18) 0.0219(17) 0.0288(17) 0.0014(13) 0.0051(14) 0.0002(14)
C4 0.0251(18) 0.0241(17) 0.0400(19) -0.0072(14) 0.0152(15) 0.0010(14)
C5 0.0187(16) 0.0282(18) 0.0335(17) -0.0011(13) 0.0121(13) -0.0010(13)
C6 0.0169(16) 0.0245(16) 0.0214(15) 0.0000(12) 0.0048(12) -0.0025(13)
C7 0.030(2) 0.0220(18) 0.0364(19) 0.0001(14) 0.0060(15) -0.0009(15)
C8 0.053(3) 0.0208(19) 0.043(2) 0.0030(16) 0.0056(19) -0.0057(17)
C9 0.037(2) 0.0271(19) 0.047(2) -0.0038(16) 0.0077(17) -0.0071(16)
C10 0.042(2) 0.0213(18) 0.064(3) -0.0074(17) 0.014(2) -0.0009(16)
C11 0.0222(16) 0.0242(17) 0.0274(16) -0.0051(12) 0.0115(13) -0.0054(13)
C12 0.035(2) 0.045(2) 0.0282(18) -0.0098(15) 0.0083(15) -0.0137(17)
C13 0.0324(19) 0.0224(17) 0.0365(18) 0.0008(14) 0.0147(15) -0.0044(14)
C14 0.0283(18) 0.0306(18) 0.0370(18) -0.0083(14) 0.0163(14) -0.0100(15)
C15 0.0243(17) 0.0203(16) 0.0238(15) -0.0033(12) 0.0081(12) -0.0008(13)
C16 0.0232(16) 0.0228(16) 0.0236(15) -0.0019(12) 0.0123(13) -0.0007(13)
C17 0.0295(18) 0.0202(16) 0.0368(18) -0.0051(13) 0.0190(15) -0.0017(14)
C18 0.033(2) 0.0194(17) 0.047(2) 0.0069(15) 0.0159(16) 0.0039(15)
C19 0.033(2) 0.0233(18) 0.0392(19) 0.0105(14) 0.0087(15) 0.0098(15)
C20 0.0261(17) 0.0228(17) 0.0305(17) -0.0033(13) 0.0095(14) 0.0013(14)
C21 0.027(2) 0.0230(18) 0.053(2) -0.0040(16) 0.0222(17) -0.0075(15)
C22 0.031(2) 0.025(2) 0.118(4) 0.011(2) 0.034(2) 0.0022(17)
C23 0.0247(19) 0.0295(19) 0.043(2) 0.0071(16) 0.0170(16) 0.0028(16)
C24 0.041(3) 0.077(3) 0.071(3) -0.046(3) 0.026(2) -0.031(2)
C25 0.0248(18) 0.0339(19) 0.0327(18) 0.0012(15) 0.0030(14) 0.0031(15)
C26 0.0241(19) 0.062(3) 0.046(2) 0.001(2) 0.0107(16) 0.0018(18)
C27 0.027(2) 0.053(3) 0.054(3) 0.0086(19) 0.0007(18) 0.0088(18)
C28 0.0253(19) 0.036(2) 0.052(2) -0.0076(17) -0.0035(17) 0.0002(16)
C29 0.023(2) 0.089(4) 0.042(2) -0.008(2) 0.0149(17) -0.011(2)
C30 0.0218(19) 0.038(2) 0.075(3) 0.020(2) 0.0064(19) 0.0047(16)
C31 0.027(2) 0.103(4) 0.030(2) 0.002(2) -0.0005(17) 0.006(2)
C32 0.028(2) 0.067(3) 0.085(4) -0.041(3) -0.005(2) -0.011(2)
C33 0.024(2) 0.053(3) 0.100(4) 0.045(3) -0.008(2) -0.009(2)
C34 0.0195(16) 0.0352(19) 0.0275(17) -0.0008(14) 0.0066(13) -0.0023(14)
C35 0.0232(18) 0.0342(19) 0.0249(16) -0.0028(14) 0.0091(14) -0.0089(16)
C36 0.0289(19) 0.0259(19) 0.033(2) 0.0012(14) 0.0045(16) -0.0075(16)
C37 0.031(2) 0.035(2) 0.0268(18) -0.0030(15) 0.0089(15) -0.0014(16)
C38 0.0201(17) 0.0349(19) 0.0218(16) 0.0014(13) 0.0071(13) -0.0020(14)

loop_
_atom_type_symbol
_atom_type_description
_atom_type_scat_dispersion_real
_atom_type_scat_dispersion_imag
_atom_type_scat_source
C C 0.0033 0.0016 'International Tables Vol C Tables 4.2.6.8 and 6.1.1.4'
H H 0.0000 0.0000 'International Tables Vol C Tables 4.2.6.8 and 6.1.1.4'
O O 0.0106 0.0060 'International Tables Vol C Tables 4.2.6.8 and 6.1.1.4'
Cl Cl 0.1484 0.1585 'International Tables Vol C Tables 4.2.6.8 and 6.1.1.4'
Fe Fe 0.3463 0.8444 'International Tables Vol C Tables 4.2.6.8 and 6.1.1.4'
Sn Sn -0.6537 1.4246 'International Tables Vol C Tables 4.2.6.8 and 6.1.1.4'

loop_
_geom_angle_atom_site_label_1
_geom_angle_atom_site_label_2
_geom_angle_atom_site_label_3
_geom_angle
O4 Sn1 O3 82.13(9)
O4 Sn1 O1 162.97(9)
O3 Sn1 O1 86.84(9)
O4 Sn1 O2 90.10(8)
O3 Sn1 O2 86.91(9)
O1 Sn1 O2 76.33(9)
O4 Sn1 Cl1 95.15(7)
O3 Sn1 Cl1 174.93(8)
O1 Sn1 Cl1 94.81(6)
O2 Sn1 Cl1 88.81(7)
O4 Sn1 Cl2 102.80(7)
O3 Sn1 Cl2 93.04(7)
O1 Sn1 Cl2 90.67(6)
O2 Sn1 Cl2 166.98(6)
Cl1 Sn1 Cl2 91.74(3)
C38 Fe1 C32 133.1(2)
C38 Fe1 C37 39.70(14)
C32 Fe1 C37 171.1(2)
C38 Fe1 C33 110.13(16)
C32 Fe1 C33 39.4(2)
C37 Fe1 C33 133.0(2)
C38 Fe1 C29 116.62(15)
C32 Fe1 C29 66.19(19)
C37 Fe1 C29 110.74(16)
C33 Fe1 C29 39.91(19)
C38 Fe1 C34 40.52(13)
C32 Fe1 C34 110.94(17)
C37 Fe1 C34 66.88(14)
C33 Fe1 C34 116.99(16)
C29 Fe1 C34 148.31(16)
C38 Fe1 C30 148.57(17)
C32 Fe1 C30 64.93(18)
C37 Fe1 C30 118.57(17)
C33 Fe1 C30 65.87(16)
C29 Fe1 C30 39.47(17)
C34 Fe1 C30 170.50(16)
C38 Fe1 C31 170.56(18)
C32 Fe1 C31 38.1(2)
C37 Fe1 C31 149.5(2)
C33 Fe1 C31 64.9(2)
C29 Fe1 C31 65.39(17)
C34 Fe1 C31 133.11(16)
C30 Fe1 C31 38.46(18)
C38 Fe1 C35 66.93(13)
C32 Fe1 C35 118.00(18)
C37 Fe1 C35 66.31(15)
C33 Fe1 C35 148.12(19)
C29 Fe1 C35 171.20(17)
C34 Fe1 C35 39.41(13)
C30 Fe1 C35 133.62(15)
C31 Fe1 C35 112.56(16)
C38 Fe1 C36 66.91(14)
C32 Fe1 C36 148.1(2)
C37 Fe1 C36 39.95(15)
C33 Fe1 C36 171.8(2)
C29 Fe1 C36 133.58(17)
C34 Fe1 C36 66.23(14)
C30 Fe1 C36 112.30(15)
C31 Fe1 C36 119.11(18)
C35 Fe1 C36 38.92(14)
C1 O1 Sn1 114.52(18)
C2 O2 Sn1 114.0(2)
C15 O3 Sn1 110.53(18)
C16 O4 Sn1 111.16(19)
O1 C1 C6 122.0(3)
O1 C1 C2 116.9(3)
C6 C1 C2 121.0(3)
O2 C2 C3 123.0(3)
O2 C2 C1 116.1(3)
C3 C2 C1 120.8(3)
C4 C3 C2 115.4(3)
C4 C3 C7 123.9(3)
C2 C3 C7 120.7(3)
C3 C4 C5 123.7(3)
C6 C5 C4 123.1(3)
C5 C6 C1 115.8(3)
C5 C6 C11 122.9(3)
C1 C6 C11 121.2(3)
C9 C7 C10 108.0(3)
C9 C7 C8 110.6(3)
C10 C7 C8 108.6(3)
C9 C7 C3 110.0(3)
C10 C7 C3 110.9(3)
C8 C7 C3 108.8(3)
C14 C11 C6 111.5(3)
C14 C11 C13 108.3(3)
C6 C11 C13 109.9(3)
C14 C11 C12 108.2(3)
C6 C11 C12 109.4(3)
C13 C11 C12 109.4(3)
O3 C15 C20 122.0(3)
O3 C15 C16 116.5(3)
C20 C15 C16 121.5(3)
O4 C16 C17 121.7(3)
O4 C16 C15 117.3(3)
C17 C16 C15 121.0(3)
C18 C17 C16 116.3(3)
C18 C17 C21 123.4(3)
C16 C17 C21 120.2(3)
C19 C18 C17 122.6(3)
C18 C19 C20 122.4(3)
C19 C20 C15 116.1(3)
C19 C20 C25 122.7(3)
C15 C20 C25 121.2(3)
C24 C21 C17 108.9(3)
C24 C21 C23 109.5(4)
C17 C21 C23 110.6(3)
C24 C21 C22 109.8(4)
C17 C21 C22 111.6(3)
C23 C21 C22 106.5(3)
C26 C25 C27 107.7(3)
C26 C25 C20 109.7(3)
C27 C25 C20 112.2(3)
C26 C25 C28 109.6(3)
C27 C25 C28 107.4(3)
C20 C25 C28 110.2(3)
C30 C29 C33 106.4(4)
C30 C29 Fe1 70.4(2)
C33 C29 Fe1 70.0(2)
C31 C30 C29 108.1(4)
C31 C30 Fe1 70.8(2)
C29 C30 Fe1 70.2(2)
C32 C31 C30 109.5(4)
C32 C31 Fe1 70.0(2)
C30 C31 Fe1 70.7(2)
C31 C32 C33 109.0(4)
C31 C32 Fe1 71.9(3)
C33 C32 Fe1 71.0(3)
C32 C33 C29 107.0(4)
C32 C33 Fe1 69.6(3)
C29 C33 Fe1 70.1(2)
C35 C34 C38 107.6(3)
C35 C34 Fe1 71.3(2)
C38 C34 Fe1 68.88(19)
C36 C35 C34 108.7(3)
C36 C35 Fe1 70.6(2)
C34 C35 Fe1 69.31(19)
C35 C36 C37 107.6(3)
C35 C36 Fe1 70.5(2)
C37 C36 Fe1 68.7(2)
C38 C37 C36 108.5(3)
C38 C37 Fe1 69.6(2)
C36 C37 Fe1 71.4(2)
C37 C38 C34 107.6(3)
C37 C38 Fe1 70.7(2)
C34 C38 Fe1 70.60(18)

loop_
_geom_bond_atom_site_label_1
_geom_bond_atom_site_label_2
_geom_bond_distance
Sn1 O4 2.005(2)
Sn1 O3 2.031(2)
Sn1 O1 2.099(2)
Sn1 O2 2.142(2)
Sn1 Cl1 2.3873(9)
Sn1 Cl2 2.3934(8)
Fe1 C38 2.060(3)
Fe1 C32 2.063(4)
Fe1 C37 2.074(4)
Fe1 C33 2.080(4)
Fe1 C29 2.083(4)
Fe1 C34 2.083(3)
Fe1 C30 2.085(4)
Fe1 C31 2.086(4)
Fe1 C35 2.109(3)
Fe1 C36 2.110(3)
O1 C1 1.298(4)
O2 C2 1.287(4)
O3 C15 1.363(4)
O4 C16 1.358(4)
C1 C6 1.425(4)
C1 C2 1.466(4)
C2 C3 1.434(5)
C3 C4 1.366(5)
C3 C7 1.541(5)
C4 C5 1.433(5)
C5 C6 1.369(4)
C6 C11 1.534(4)
C7 C9 1.532(5)
C7 C10 1.533(5)
C7 C8 1.535(5)
C11 C14 1.525(4)
C11 C13 1.539(5)
C11 C12 1.540(4)
C15 C20 1.401(5)
C15 C16 1.420(4)
C16 C17 1.410(4)
C17 C18 1.386(5)
C17 C21 1.533(5)
C18 C19 1.385(5)
C19 C20 1.397(5)
C20 C25 1.538(5)
C21 C24 1.522(6)
C21 C23 1.535(5)
C21 C22 1.536(5)
C25 C26 1.534(5)
C25 C27 1.535(5)
C25 C28 1.545(5)
C29 C30 1.407(6)
C29 C33 1.421(7)
C30 C31 1.374(6)
C31 C32 1.353(7)
C32 C33 1.395(7)
C34 C35 1.414(5)
C34 C38 1.435(5)
C35 C36 1.406(5)
C36 C37 1.430(5)
C37 C38 1.404(5)
